data_4318056
loop_
_publ_author_name
'Paul V. Bernhardt'
'Evan G. Moore'
'Mark J. Riley'

_publ_section_title
;
 Intramolecular Electronic Energy Transfer in Bichromophoric Macrocyclic
 Complexes
;
_journal_name_full 'Inorganic Chemistry'
_journal_page_first 3025
_journal_page_last 3031
_journal_paper_doi 10.1021/ic0255306
_journal_volume 41
_journal_year 2002
_chemical_compound_source 'synthesis as described'
_chemical_formula_moiety 'C34 H50 Cl2 N6 O8 Zn1'
_chemical_formula_structural 'C34 H50 ZN N6 CL2 O8'
_chemical_formula_sum 'C19 H26 Cl N4 O4 Zn0.5'
_chemical_formula_weight 442.57
_chemical_name_systematic
;
 ?
;
_space_group_IT_number 2
_symmetry_cell_setting triclinic
_symmetry_Int_Tables_number 2
_symmetry_space_group_name_Hall '-P 1'
_symmetry_space_group_name_H-M 'P -1'
_atom_sites_solution_hydrogens geom
_atom_sites_solution_primary direct
_atom_sites_solution_secondary difmap
_audit_conform_dict_location ftp://ftp.iucr.org/cifdics/cif_core.dic
_audit_conform_dict_name cif_core.dic
_audit_conform_dict_version 2.1
_audit_creation_date 2002-01-17T12:08:00-00:00
_audit_creation_method 'WinGX routine CIF_UPDATE'
_cell_angle_alpha 88.000(10)
_cell_angle_beta 85.760(10)
_cell_angle_gamma 74.820(10)
_cell_formula_units_Z 2
_cell_length_a 8.799(2)
_cell_length_b 9.9290(10)
_cell_length_c 12.403(2)
_cell_measurement_reflns_used 25
_cell_measurement_temperature 293(2)
_cell_measurement_theta_max 14
_cell_measurement_theta_min 10
_cell_measurement_wavelength 0.71073
_cell_volume 1042.8(3)
_computing_cell_refinement 'CAD4 Express (Enraf Nonius, 1994)'
_computing_data_collection 'CAD4 Express (Enraf Nonius, 1994)'
_computing_data_reduction 'XCAD4 (Harms & Wocadlo, 1995)'
_computing_molecular_graphics 'Ortep-3 for Windows (Farrugia, 1997)'
_computing_publication_material 'WinGX publication routines (Farrugia, 1999)'
_computing_structure_refinement 'SHELXL-97 (Sheldrick, 1997)'
_diffrn_ambient_temperature 293(2)
_diffrn_detector 'scintillation LiI'
_diffrn_detector_dtime 1.195
_diffrn_measured_fraction_theta_full 0.978
_diffrn_measured_fraction_theta_max 0.978
_diffrn_measurement_device '\k-geometry diffractometer'
_diffrn_measurement_device_type 'Enraf Nonius CAD4'
_diffrn_measurement_method 'non-profiled omega/2theta scans'
_diffrn_orient_matrix_type
;
  x-axis points to radiation source
  the matrix is specified in reciprocal space
;
_diffrn_orient_matrix_UB_11 -0.91694E-1
_diffrn_orient_matrix_UB_12 0.1193E-2
_diffrn_orient_matrix_UB_13 0.52969E-1
_diffrn_orient_matrix_UB_21 0.74254E-1
_diffrn_orient_matrix_UB_22 -0.38031E-1
_diffrn_orient_matrix_UB_23 0.57538E-1
_diffrn_orient_matrix_UB_31 -0.2832E-2
_diffrn_orient_matrix_UB_32 0.97219E-1
_diffrn_orient_matrix_UB_33 0.20483E-1
_diffrn_radiation_monochromator graphite
_diffrn_radiation_probe x-ray
_diffrn_radiation_type MoK\a
_diffrn_radiation_wavelength 0.71073
_diffrn_reflns_av_R_equivalents 0.0872
_diffrn_reflns_av_unetI/netI 0.3013
_diffrn_reflns_limit_h_max 10
_diffrn_reflns_limit_h_min 0
_diffrn_reflns_limit_k_max 11
_diffrn_reflns_limit_k_min -11
_diffrn_reflns_limit_l_max 14
_diffrn_reflns_limit_l_min -14
_diffrn_reflns_number 3854
_diffrn_reflns_theta_full 24.97
_diffrn_reflns_theta_max 24.97
_diffrn_reflns_theta_min 1.65
_diffrn_source 'Enraf Nonius FR590'
_diffrn_standards_decay_% 10
_diffrn_standards_interval_time 120
_diffrn_standards_number 3
_exptl_absorpt_coefficient_mu 0.777
_exptl_absorpt_correction_T_max 0.9249
_exptl_absorpt_correction_T_min 0.8194
_exptl_absorpt_correction_type psi-scan
_exptl_absorpt_process_details
;
North A.C.T., Phillips D.C. & Mathews F.S. (1968) Acta. Cryst. A24, 351
        Number of psi-scan sets used was   1
        Theta correction was applied.
        Averaged transmission function was used.
        No Fourier smoothing was applied.
;
_exptl_crystal_colour colourless
_exptl_crystal_density_diffrn 1.41
_exptl_crystal_density_method 'not measured'
_exptl_crystal_description prism
_exptl_crystal_F_000 464
_exptl_crystal_size_max 0.4
_exptl_crystal_size_mid 0.1
_exptl_crystal_size_min 0.1
_refine_diff_density_max 0.494
_refine_diff_density_min -0.822
_refine_diff_density_rms 0.096
_refine_ls_extinction_method none
_refine_ls_goodness_of_fit_ref 0.955
_refine_ls_hydrogen_treatment mixed
_refine_ls_matrix_type full
_refine_ls_number_parameters 257
_refine_ls_number_reflns 3598
_refine_ls_number_restraints 0
_refine_ls_restrained_S_all 0.955
_refine_ls_R_factor_all 0.287
_refine_ls_R_factor_gt 0.0762
_refine_ls_shift/su_max 0
_refine_ls_shift/su_mean 0
_refine_ls_structure_factor_coef Fsqd
_refine_ls_weighting_details 'calc w=1/[\s^2^(Fo^2^)+(0.0975P)^2^+0.0000P] where P=(Fo^2^+2Fc^2^)/3'
_refine_ls_weighting_scheme calc
_refine_ls_wR_factor_gt 0.1693
_refine_ls_wR_factor_ref 0.2458
_reflns_number_gt 1124
_reflns_number_total 3598
_reflns_threshold_expression >2sigma(I)
_cod_data_source_file ic0255306_s1_3.cif
_cod_data_source_block em16186
_cod_original_formula_sum 'C19 H26 Cl N4 O4 Zn0.50'
_cod_database_code 4318056
_exptl_absorpt_factor_mur 0.077
_exptl_absorpt_correction_t_ave 0.8777
_diffrn_standards_decay_corr_max 1.21
_diffrn_standards_decay_corr_min 0.967

loop_
_symmetry_equiv_pos_as_xyz
'x, y, z'
'-x, -y, -z'

loop_
_atom_site_label
_atom_site_type_symbol
_atom_site_fract_x
_atom_site_fract_y
_atom_site_fract_z
_atom_site_U_iso_or_equiv
_atom_site_adp_type
_atom_site_occupancy
_atom_site_symmetry_multiplicity
_atom_site_calc_flag
_atom_site_refinement_flags
_atom_site_disorder_assembly
_atom_site_disorder_group
Zn1 Zn 0 1 1 0.0429(7) Uani 1 2 d S . .
N1 N 0.0251(8) 0.8892(7) 0.8581(6) 0.037(2) Uani 1 1 d . . .
H1 H -0.0138 0.9528 0.8058 0.044 Uiso 1 1 calc R . .
N2 N 0.1956(8) 1.0722(8) 0.9609(5) 0.036(2) Uani 1 1 d . . .
H2 H 0.167 1.148 0.9164 0.043 Uiso 1 1 calc R . .
N3 N 0.2158(8) 1.0335(8) 0.7329(6) 0.039(2) Uani 1 1 d . . .
H3C H 0.2571 1.1081 0.7317 0.046 Uiso 1 1 d R . .
N4 N 0.1498(10) 0.8011(10) 1.0863(7) 0.052(2) Uani 1 1 d . . .
C1 C 0.3298(11) 0.9724(10) 0.9073(7) 0.042(3) Uani 1 1 d . . .
H1A H 0.3668 0.8946 0.9566 0.051 Uiso 1 1 calc R . .
H1B H 0.4148 1.0173 0.8922 0.051 Uiso 1 1 calc R . .
C2 C 0.2934(10) 0.9154(10) 0.8011(7) 0.037(2) Uani 1 1 d . . .
C3 C 0.1878(11) 0.8164(9) 0.8181(7) 0.041(3) Uani 1 1 d . . .
H3A H 0.1842 0.7719 0.7503 0.049 Uiso 1 1 calc R . .
H3B H 0.2326 0.744 0.8699 0.049 Uiso 1 1 calc R . .
C4 C 0.4546(11) 0.8281(11) 0.7519(8) 0.053(3) Uani 1 1 d . . .
H4A H 0.4397 0.789 0.685 0.08 Uiso 1 1 calc R . .
H4B H 0.4988 0.7542 0.8014 0.08 Uiso 1 1 calc R . .
H4C H 0.5251 0.887 0.7388 0.08 Uiso 1 1 calc R . .
C5 C 0.2083(12) 1.0034(11) 0.6195(8) 0.056(3) Uani 1 1 d . . .
H5A H 0.1453 0.9373 0.6146 0.068 Uiso 1 1 calc R . .
H5B H 0.314 0.9603 0.589 0.068 Uiso 1 1 calc R . .
C6 C 0.1387(14) 1.1315(11) 0.5545(8) 0.049(3) Uani 1 1 d . . .
C7 C 0.2333(14) 1.1935(13) 0.4897(9) 0.061(3) Uani 1 1 d . . .
H7 H 0.3422 1.1578 0.4896 0.073 Uiso 1 1 calc R . .
C8 C 0.1731(17) 1.3086(15) 0.4235(10) 0.077(4) Uani 1 1 d . . .
H8 H 0.2417 1.3473 0.3797 0.092 Uiso 1 1 calc R . .
C9 C 0.0199(16) 1.3629(11) 0.4225(8) 0.058(3) Uani 1 1 d . . .
H9 H -0.0179 1.4391 0.3771 0.069 Uiso 1 1 calc R . .
C10 C -0.0892(15) 1.3087(12) 0.4884(9) 0.058(3) Uani 1 1 d . . .
C11 C -0.2541(18) 1.3649(14) 0.4890(11) 0.079(4) Uani 1 1 d . . .
H11 H -0.295 1.4388 0.4424 0.095 Uiso 1 1 calc R . .
C12 C -0.3520(17) 1.3138(17) 0.5554(13) 0.090(5) Uani 1 1 d . . .
H12 H -0.4596 1.3571 0.5584 0.108 Uiso 1 1 calc R . .
C13 C -0.2948(17) 1.1942(15) 0.6219(10) 0.075(4) Uani 1 1 d . . .
H13 H -0.3636 1.1552 0.6651 0.09 Uiso 1 1 calc R . .
C14 C -0.1362(15) 1.1389(13) 0.6199(9) 0.061(3) Uani 1 1 d . . .
H14 H -0.0978 1.0622 0.6645 0.074 Uiso 1 1 calc R . .
C15 C -0.0303(14) 1.1896(12) 0.5564(8) 0.051(3) Uani 1 1 d . . .
C16 C 0.2339(10) 1.1209(10) 1.0672(7) 0.046(3) Uani 1 1 d . . .
H16A H 0.2856 1.0412 1.1105 0.055 Uiso 1 1 calc R . .
H16B H 0.3052 1.1804 1.0541 0.055 Uiso 1 1 calc R . .
C17 C -0.0834(11) 0.7992(10) 0.8731(7) 0.047(3) Uani 1 1 d . . .
H17A H -0.0353 0.7159 0.9141 0.056 Uiso 1 1 calc R . .
H17B H -0.1064 0.7708 0.8033 0.056 Uiso 1 1 calc R . .
C18 C 0.2334(16) 0.5591(12) 1.1722(11) 0.094(4) Uani 1 1 d . . .
H18A H 0.3017 0.4977 1.1205 0.141 Uiso 1 1 calc R . .
H18B H 0.1416 0.526 1.1911 0.141 Uiso 1 1 calc R . .
H18C H 0.2885 0.5611 1.2359 0.141 Uiso 1 1 calc R . .
C19 C 0.1867(12) 0.6963(12) 1.1264(9) 0.051(3) Uani 1 1 d . . .
Cl1 Cl 0.3136(4) 1.3897(4) 0.8389(3) 0.0820(11) Uani 1 1 d . . .
O1 O 0.334(2) 1.4801(19) 0.7502(17) 0.104(7) Uiso 0.57(2) 1 d P A 1
O2 O 0.160(3) 1.373(2) 0.8526(18) 0.133(9) Uiso 0.57(2) 1 d P A 1
O3 O 0.353(3) 1.446(3) 0.930(2) 0.188(13) Uiso 0.57(2) 1 d P A 1
O4 O 0.4021(18) 1.2539(17) 0.8176(14) 0.083(7) Uiso 0.57(2) 1 d P A 1
O1A O 0.383(2) 1.496(2) 0.8034(18) 0.075(8) Uiso 0.43(2) 1 d P A 2
O2A O 0.267(4) 1.341(4) 0.745(3) 0.195(18) Uiso 0.43(2) 1 d P A 2
O3A O 0.443(3) 1.286(2) 0.887(2) 0.098(10) Uiso 0.43(2) 1 d P A 2
O4A O 0.185(3) 1.429(2) 0.920(2) 0.106(10) Uiso 0.43(2) 1 d P A 2

loop_
_atom_site_aniso_label
_atom_site_aniso_U_11
_atom_site_aniso_U_22
_atom_site_aniso_U_33
_atom_site_aniso_U_23
_atom_site_aniso_U_13
_atom_site_aniso_U_12
Zn1 0.0305(11) 0.0526(14) 0.0460(12) -0.0206(10) 0.0044(9) -0.0108(9)
N1 0.034(5) 0.038(5) 0.035(5) -0.007(4) 0.003(4) -0.004(4)
N2 0.026(4) 0.047(5) 0.027(4) -0.004(4) 0.006(3) 0.001(4)
N3 0.038(5) 0.046(5) 0.031(5) -0.001(4) -0.001(4) -0.010(4)
N4 0.046(6) 0.056(6) 0.047(6) 0.006(5) -0.005(4) 0.001(5)
C1 0.036(6) 0.051(7) 0.034(6) -0.005(5) 0.013(5) -0.007(5)
C2 0.030(6) 0.042(6) 0.034(6) -0.004(5) 0.014(4) -0.002(5)
C3 0.043(6) 0.038(6) 0.039(6) -0.009(5) 0.008(5) -0.008(5)
C4 0.033(6) 0.062(7) 0.054(7) -0.011(6) -0.002(5) 0.006(6)
C5 0.056(7) 0.064(8) 0.036(6) 0.004(6) -0.007(5) 0.009(6)
C6 0.064(8) 0.041(7) 0.035(6) -0.005(5) 0.002(6) -0.005(6)
C7 0.059(8) 0.066(9) 0.045(7) -0.004(6) 0.008(6) 0.006(7)
C8 0.078(10) 0.088(11) 0.063(9) -0.008(8) 0.009(7) -0.021(9)
C9 0.080(10) 0.042(7) 0.048(7) 0.000(6) -0.017(7) -0.007(7)
C10 0.069(9) 0.054(8) 0.044(7) -0.011(6) 0.002(6) -0.004(7)
C11 0.086(11) 0.067(9) 0.068(10) -0.013(7) -0.012(8) 0.011(9)
C12 0.061(10) 0.109(14) 0.084(11) -0.045(10) -0.020(9) 0.014(10)
C13 0.070(10) 0.100(11) 0.064(9) -0.013(8) -0.011(7) -0.034(9)
C14 0.064(9) 0.080(9) 0.043(7) -0.001(6) -0.020(6) -0.020(8)
C15 0.069(8) 0.056(8) 0.029(6) -0.010(6) -0.005(6) -0.013(7)
C16 0.037(6) 0.060(7) 0.044(6) -0.012(5) -0.002(5) -0.018(5)
C17 0.046(6) 0.053(7) 0.042(6) -0.024(5) 0.007(5) -0.014(6)
C18 0.108(11) 0.054(8) 0.119(12) 0.024(8) -0.024(9) -0.017(8)
C19 0.046(7) 0.047(8) 0.054(7) 0.012(6) -0.009(6) 0.000(6)
Cl1 0.088(3) 0.068(2) 0.091(3) -0.001(2) 0.012(2) -0.028(2)

loop_
_atom_type_symbol
_atom_type_description
_atom_type_scat_dispersion_real
_atom_type_scat_dispersion_imag
_atom_type_scat_source
C C 0.0033 0.0016 'International Tables Vol C Tables 4.2.6.8 and 6.1.1.4'
H H 0 0 'International Tables Vol C Tables 4.2.6.8 and 6.1.1.4'
N N 0.0061 0.0033 'International Tables Vol C Tables 4.2.6.8 and 6.1.1.4'
O O 0.0106 0.006 'International Tables Vol C Tables 4.2.6.8 and 6.1.1.4'
Cl Cl 0.1484 0.1585 'International Tables Vol C Tables 4.2.6.8 and 6.1.1.4'
Zn Zn 0.2839 1.4301 'International Tables Vol C Tables 4.2.6.8 and 6.1.1.4'

loop_
_geom_angle_atom_site_label_1
_geom_angle_atom_site_label_2
_geom_angle_atom_site_label_3
_geom_angle
_geom_angle_site_symmetry_1
_geom_angle_site_symmetry_3
_geom_angle_publ_flag
N2 Zn1 N2 180.0000(10) 2_577 . ?
N2 Zn1 N1 93.6(3) 2_577 2_577 ?
N2 Zn1 N1 86.4(3) . 2_577 ?
N2 Zn1 N1 86.4(3) 2_577 . ?
N2 Zn1 N1 93.6(3) . . ?
N1 Zn1 N1 180.000(2) 2_577 . ?
N2 Zn1 N4 88.1(3) 2_577 . ?
N2 Zn1 N4 91.9(3) . . ?
N1 Zn1 N4 90.1(3) 2_577 . ?
N1 Zn1 N4 89.9(3) . . ?
N2 Zn1 N4 91.9(3) 2_577 2_577 ?
N2 Zn1 N4 88.1(3) . 2_577 ?
N1 Zn1 N4 89.9(3) 2_577 2_577 ?
N1 Zn1 N4 90.1(3) . 2_577 ?
N4 Zn1 N4 180.000(2) . 2_577 ?
C17 N1 C3 114.5(7) . . ?
C17 N1 Zn1 106.1(5) . . ?
C3 N1 Zn1 117.0(5) . . ?
C1 N2 C16 112.8(7) . . ?
C1 N2 Zn1 115.6(6) . . ?
C16 N2 Zn1 104.0(5) . . ?
C5 N3 C2 116.2(7) . . ?
C19 N4 Zn1 162.3(9) . . ?
N2 C1 C2 114.3(7) . . ?
N3 C2 C3 108.9(8) . . ?
N3 C2 C1 108.6(7) . . ?
C3 C2 C1 113.3(7) . . ?
N3 C2 C4 114.3(7) . . ?
C3 C2 C4 106.5(7) . . ?
C1 C2 C4 105.4(7) . . ?
N1 C3 C2 112.2(7) . . ?
N3 C5 C6 112.5(8) . . ?
C7 C6 C15 118.6(10) . . ?
C7 C6 C5 120.5(10) . . ?
C15 C6 C5 120.9(10) . . ?
C6 C7 C8 122.4(11) . . ?
C9 C8 C7 120.5(13) . . ?
C8 C9 C10 121.9(12) . . ?
C11 C10 C9 123.1(13) . . ?
C11 C10 C15 118.2(12) . . ?
C9 C10 C15 118.7(11) . . ?
C12 C11 C10 121.0(13) . . ?
C11 C12 C13 121.1(13) . . ?
C14 C13 C12 117.7(13) . . ?
C13 C14 C15 123.7(12) . . ?
C14 C15 C10 118.2(11) . . ?
C14 C15 C6 123.9(11) . . ?
C10 C15 C6 117.9(11) . . ?
C17 C16 N2 109.3(7) 2_577 . ?
N1 C17 C16 108.9(7) . 2_577 ?
N4 C19 C18 176.9(12) . . ?
O3 Cl1 O4 114.1(13) . . ?
O3 Cl1 O1A 73.4(13) . . ?
O4 Cl1 O1A 116.2(10) . . ?
O3 Cl1 O2 110.8(15) . . ?
O4 Cl1 O2 101.8(12) . . ?
O1A Cl1 O2 136.4(12) . . ?
O3 Cl1 O2A 176.6(18) . . ?
O4 Cl1 O2A 69.3(15) . . ?
O1A Cl1 O2A 105.4(17) . . ?
O2 Cl1 O2A 67.8(16) . . ?
O3 Cl1 O1 107.1(13) . . ?
O4 Cl1 O1 110.2(10) . . ?
O1A Cl1 O1 35.3(9) . . ?
O2 Cl1 O1 113.0(12) . . ?
O2A Cl1 O1 71.2(16) . . ?
O3 Cl1 O4A 66.2(14) . . ?
O4 Cl1 O4A 125.5(12) . . ?
O1A Cl1 O4A 115.3(13) . . ?
O2 Cl1 O4A 45.0(10) . . ?
O2A Cl1 O4A 112.1(18) . . ?
O1 Cl1 O4A 121.9(12) . . ?
O3 Cl1 O3A 71.4(14) . . ?
O4 Cl1 O3A 42.6(9) . . ?
O1A Cl1 O3A 103.4(14) . . ?
O2 Cl1 O3A 119.3(12) . . ?
O2A Cl1 O3A 112.0(17) . . ?
O1 Cl1 O3A 124.3(12) . . ?
O4A Cl1 O3A 108.4(13) . . ?

loop_
_geom_bond_atom_site_label_1
_geom_bond_atom_site_label_2
_geom_bond_distance
_geom_bond_site_symmetry_2
_geom_bond_publ_flag
Zn1 N2 2.052(7) 2_577 ?
Zn1 N2 2.052(7) . ?
Zn1 N1 2.076(7) 2_577 ?
Zn1 N1 2.076(7) . ?
Zn1 N4 2.341(9) . ?
Zn1 N4 2.341(9) 2_577 ?
N1 C17 1.467(11) . ?
N1 C3 1.482(10) . ?
N2 C1 1.461(10) . ?
N2 C16 1.510(10) . ?
N3 C5 1.459(11) . ?
N3 C2 1.467(11) . ?
N4 C19 1.116(11) . ?
C1 C2 1.539(12) . ?
C2 C3 1.519(12) . ?
C2 C4 1.550(11) . ?
C5 C6 1.496(13) . ?
C6 C7 1.362(14) . ?
C6 C15 1.446(15) . ?
C7 C8 1.394(15) . ?
C8 C9 1.315(15) . ?
C9 C10 1.415(15) . ?
C10 C11 1.412(16) . ?
C10 C15 1.432(14) . ?
C11 C12 1.331(18) . ?
C12 C13 1.423(17) . ?
C13 C14 1.358(15) . ?
C14 C15 1.361(15) . ?
C16 C17 1.509(11) 2_577 ?
C17 C16 1.509(11) 2_577 ?
C18 C19 1.427(15) . ?
Cl1 O3 1.38(3) . ?
Cl1 O4 1.392(16) . ?
Cl1 O1A 1.39(2) . ?
Cl1 O2 1.40(2) . ?
Cl1 O2A 1.40(4) . ?
Cl1 O1 1.43(2) . ?
Cl1 O4A 1.44(3) . ?
Cl1 O3A 1.47(3) . ?
